data_2012419
loop_
_publ_author_name
'Chen, Cai-Hong'
' Cai, Jiwen'
'Chen, Xiao-Ming'

_publ_section_title
;Di-\m-chloro-bis({2-[<i>N</i>,<i>N</i>-bis(2-aminoethyl)amino-\k^3^<i>N</i>]ethylaminium}copper(II))
 bis(naphthalene-1,5-disulfonate) pentahydrate
;
_journal_issue 1
_journal_name_full 'Acta Crystallographica Section C'
_journal_page_first m59
_journal_page_last m60
_journal_paper_doi 10.1107/S010827010101561X
_journal_volume 58
_journal_year 2002
_chemical_formula_iupac '[Cu2 (C6 H19 N4)2 Cl2] , 2C10 H6 O6 S2 , 5H2O'
_chemical_formula_moiety 'C12 H38 Cl2 Cu2 N8 4+ , 2C10 H6 O6 S2 2- , 5H2 O'
_chemical_formula_sum 'C32 H60 Cl2 Cu2 N8 O17 S4'
_chemical_formula_weight 1155.10
_chemical_name_common '[Cu2(tren)2Cl2](1,5-nds)2.5H2O'
_chemical_name_systematic
;Di-\m-chloro-bis({2-[N,N-bis(2-aminoethyl)amino-\k^3^N]ethylaminium}copper(II))
bis(naphthalene-1,5-disulfonate)
 pentahydrate
;
_space_group_IT_number 2
_symmetry_cell_setting triclinic
_symmetry_space_group_name_Hall '-P 1'
_symmetry_space_group_name_H-M 'P -1'
_atom_sites_solution_hydrogens geom
_atom_sites_solution_primary direct
_atom_sites_solution_secondary difmap
_cell_angle_alpha 71.806(3)
_cell_angle_beta 75.622(3)
_cell_angle_gamma 66.844(2)
_cell_formula_units_Z 1
_cell_length_a 9.9348(15)
_cell_length_b 11.5498(17)
_cell_length_c 11.9637(17)
_cell_measurement_reflns_used 843
_cell_measurement_temperature 293(2)
_cell_measurement_theta_max 26.37
_cell_measurement_theta_min 2.34
_cell_volume 1186.6(3)
_computing_cell_refinement SMART
_computing_data_collection 'SMART (Bruker, 1998)'
_computing_data_reduction 'SAINT-Plus (Bruker, 1999)'
_computing_molecular_graphics 'SHELXTL (Bruker, 1998)'
_computing_publication_material SHELXTL
_computing_structure_refinement 'SHELXL97 (Sheldrick, 1997)'
_computing_structure_solution 'SHELXS97 (Sheldrick, 1997)'
_diffrn_ambient_temperature 293(2)
_diffrn_measured_fraction_theta_full .986
_diffrn_measured_fraction_theta_max .986
_diffrn_measurement_device_type 'Bruker SMART CCD area-detector'
_diffrn_measurement_method '\f and \w scans'
_diffrn_radiation_monochromator graphite
_diffrn_radiation_source 'fine-focus sealed tube'
_diffrn_radiation_type MoK\a
_diffrn_radiation_wavelength .71073
_diffrn_reflns_av_R_equivalents .017
_diffrn_reflns_av_sigmaI/netI .021
_diffrn_reflns_limit_h_max 12
_diffrn_reflns_limit_h_min -12
_diffrn_reflns_limit_k_max 13
_diffrn_reflns_limit_k_min -14
_diffrn_reflns_limit_l_max 14
_diffrn_reflns_limit_l_min -14
_diffrn_reflns_number 7629
_diffrn_reflns_theta_full 26.37
_diffrn_reflns_theta_max 26.37
_diffrn_reflns_theta_min 2.34
_diffrn_standards_number 0
_exptl_absorpt_coefficient_mu 1.261
_exptl_absorpt_correction_T_max .884
_exptl_absorpt_correction_T_min .743
_exptl_absorpt_correction_type multi-scan
_exptl_absorpt_process_details '(SADABS; Blessing, 1995)'
_exptl_crystal_colour blue
_exptl_crystal_density_diffrn 1.616
_exptl_crystal_density_meas ?
_exptl_crystal_density_method 'not measured'
_exptl_crystal_description block
_exptl_crystal_F_000 600
_exptl_crystal_size_max .25
_exptl_crystal_size_mid .25
_exptl_crystal_size_min .10
_refine_diff_density_max 1.077
_refine_diff_density_min -.522
_refine_ls_extinction_method none
_refine_ls_goodness_of_fit_ref 1.014
_refine_ls_hydrogen_treatment mixed
_refine_ls_matrix_type full
_refine_ls_number_parameters 301
_refine_ls_number_reflns 4786
_refine_ls_number_restraints 0
_refine_ls_restrained_S_all 1.014
_refine_ls_R_factor_all .045
_refine_ls_R_factor_gt .041
_refine_ls_shift/su_max .001
_refine_ls_shift/su_mean .000
_refine_ls_structure_factor_coef Fsqd
_refine_ls_weighting_details 'calc w=1/[\s^2^(Fo^2^)+(0.0786P)^2^+0.7132P] where P=(Fo^2^+2Fc^2^)/3'
_refine_ls_weighting_scheme calc
_refine_ls_wR_factor_gt .114
_refine_ls_wR_factor_ref .118
_reflns_number_gt 4259
_reflns_number_total 4786
_reflns_threshold_expression I>2\s(I)
_cod_data_source_file da1201.cif
_cod_data_source_block I
_cod_depositor_comments
;
The following automatic conversions were performed:
'_symmetry_cell_setting' value 'Triclinic' changed to 'triclinic'
according to '/home/saulius/struct/CIF-dictionaries/cif_core.dic'
dictionary named 'cif_core.dic' version 2.4.1 from 2010-06-29.

Automatic conversion script
Id: cif_fix_enum 1527 2010-12-29 10:47:43Z saulius 

The following automatic conversions were performed:

'_symmetry_cell_setting' value 'Triclinic' changed to 'triclinic'
according to /home/saulius/struct/CIF-dictionaries/cif_core.dic
dictionary named 'cif_core.dic' version 2.4.1 from 2010-06-29.

Automatic conversion script
Id: cif_fix_values 1715 2011-07-08 13:25:40Z adriana 

The following automatic conversions were performed:

'_exptl_crystal_density_meas' value 'not measured' was changed to '?'
- the value is perceived as not measured.

Automatic conversion script
Id: cif_fix_values 3008 2015-01-20 13:52:24Z robertas 
;
_cod_original_sg_symbol_H-M P-1
_cod_original_formula_sum 'C32 H60 Cl2 Cu2 N8 O17 S4 '
_cod_database_code 2012419

loop_
_symmetry_equiv_pos_as_xyz
'x, y, z'
'-x, -y, -z'

loop_
_atom_site_label
_atom_site_fract_x
_atom_site_fract_y
_atom_site_fract_z
_atom_site_U_iso_or_equiv
_atom_site_adp_type
_atom_site_calc_flag
_atom_site_refinement_flags
_atom_site_occupancy
_atom_site_disorder_assembly
_atom_site_disorder_group
_atom_site_type_symbol
Cu1 -.99644(3) -.03706(3) .15407(2) .03066(12) Uani d . 1 . . Cu
S1 -.33042(8) -.29981(7) .01995(7) .04172(18) Uani d . 1 . . S
S2 -.30605(8) -.22336(7) .49481(6) .04280(18) Uani d . 1 . . S
Cl1 -1.18179(7) .01126(8) .04844(6) .04496(19) Uani d . 1 . . Cl
O1 -.4340(3) -.1793(2) -.0328(3) .0655(7) Uani d . 1 . . O
O2 -.1974(2) -.3501(2) -.0575(2) .0567(6) Uani d . 1 . . O
O3 -.2965(3) -.2938(3) .1295(2) .0621(6) Uani d . 1 . . O
O4 -.2518(2) -.1551(2) .37776(19) .0515(5) Uani d . 1 . . O
O5 -.4109(2) -.2776(2) .4876(2) .0558(6) Uani d . 1 . . O
O6 -.3611(3) -.1457(3) .5810(2) .0719(8) Uani d . 1 . . O
O1W .0678(3) -.3620(2) .0099(3) .0605(6) Uani d . 1 . . O
H1WA .1142 -.4446 .0218 .050 Uiso d . 1 . . H
H1WB -.0155 -.3591 .0039 .050 Uiso d . 1 . . H
O2W -.2953(3) .1065(3) .4091(3) .0697(7) Uani d . 1 . . O
H2WA -.3048 .0129 .4178 .050 Uiso d . 1 . . H
H2WB -.3844 .1579 .4084 .050 Uiso d . 1 . . H
N1 -1.0797(3) .1350(3) .1925(2) .0441(5) Uani d . 1 . . N
H1A -1.0810 .1976 .1249 .053 Uiso calc R 1 . . H
H1B -1.1735 .1483 .2291 .053 Uiso calc R 1 . . H
N2 -.9530(3) -.2261(2) .1912(2) .0473(6) Uani d . 1 . . N
H2A -1.0292 -.2464 .2408 .057 Uiso calc R 1 . . H
H2B -.9407 -.2508 .1240 .057 Uiso calc R 1 . . H
N3 -.8449(2) -.0830(3) .26754(19) .0380(5) Uani d . 1 . . N
N4 -.4608(2) -.0608(2) .2062(2) .0371(5) Uani d . 1 . . N
H4B -.4017 -.0627 .2523 .071(12) Uiso calc R 1 . . H
H4C -.4830 .0152 .1530 .062(11) Uiso calc R 1 . . H
H4D -.4149 -.1246 .1688 .057(10) Uiso calc R 1 . . H
C1 -.4691(3) -.4500(3) -.0183(2) .0374(6) Uani d . 1 . . C
C2 -.4168(3) -.4199(3) .0643(3) .0402(6) Uani d . 1 . . C
C3 -.4241(4) -.4872(3) .1803(3) .0488(7) Uani d . 1 . . C
H3A -.3897 -.4665 .2345 .059 Uiso calc R 1 . . H
C4 -.4831(4) -.5872(3) .2186(3) .0542(8) Uani d . 1 . . C
H4A -.4864 -.6329 .2979 .065 Uiso calc R 1 . . H
C5 -.5354(4) -.6184(3) .1423(3) .0489(7) Uani d . 1 . . C
H5A -.5748 -.6849 .1698 .059 Uiso calc R 1 . . H
C6 -.0199(3) -.5411(3) .3105(2) .0417(6) Uani d . 1 . . C
H6A -.0464 -.5380 .2401 .050 Uiso calc R 1 . . H
C7 -.1050(3) -.4509(3) .3727(2) .0372(6) Uani d . 1 . . C
H7A -.1911 -.3881 .3457 .045 Uiso calc R 1 . . H
C8 -.0649(3) -.4506(2) .4787(2) .0309(5) Uani d . 1 . . C
C9 -.1483(3) -.3554(3) .5453(2) .0342(5) Uani d . 1 . . C
C10 -.1082(3) -.3606(3) .6485(2) .0397(6) Uani d . 1 . . C
H10A -.1658 -.2989 .6918 .048 Uiso calc R 1 . . H
C11 -.9260(3) .0087(4) .3453(3) .0585(10) Uani d . 1 . . C
H11A -.8589 .0092 .3916 .070 Uiso calc R 1 . . H
H11B -1.0041 -.0187 .3998 .070 Uiso calc R 1 . . H
C12 -.9914(4) .1425(4) .2700(3) .0584(9) Uani d . 1 . . C
H12A -1.0533 .2013 .3201 .070 Uiso calc R 1 . . H
H12B -.9132 .1748 .2224 .070 Uiso calc R 1 . . H
C13 -.8221(4) -.2211(4) .3319(3) .0640(10) Uani d . 1 . . C
H13A -.9020 -.2258 .3970 .077 Uiso calc R 1 . . H
H13B -.7298 -.2591 .3646 .077 Uiso calc R 1 . . H
C14 -.8181(4) -.2943(3) .2470(4) .0651(10) Uani d . 1 . . C
H14A -.7316 -.2984 .1869 .078 Uiso calc R 1 . . H
H14B -.8134 -.3822 .2891 .078 Uiso calc R 1 . . H
C15 -.7044(3) -.0642(3) .2012(2) .0350(6) Uani d . 1 . . C
H15A -.7275 .0214 .1476 .042 Uiso calc R 1 . . H
H15B -.6557 -.1273 .1532 .042 Uiso calc R 1 . . H
C16 -.5978(3) -.0776(4) .2800(2) .0463(7) Uani d . 1 . . C
H16A -.6435 -.0126 .3262 .056 Uiso calc R 1 . . H
H16B -.5745 -.1625 .3347 .056 Uiso calc R 1 . . H
O3W -.5574(19) -.4587(12) .4874(16) .200(7) Uani d P .52 . . O

loop_
_atom_site_aniso_label
_atom_site_aniso_U_11
_atom_site_aniso_U_22
_atom_site_aniso_U_33
_atom_site_aniso_U_12
_atom_site_aniso_U_13
_atom_site_aniso_U_23
Cu1 .02304(17) .0402(2) .02803(17) -.01173(13) -.00347(12) -.00629(13)
S1 .0317(3) .0366(4) .0538(4) -.0120(3) -.0006(3) -.0108(3)
S2 .0335(3) .0433(4) .0390(4) -.0037(3) -.0083(3) -.0029(3)
Cl1 .0272(3) .0796(5) .0297(3) -.0265(3) -.0029(2) -.0056(3)
O1 .0579(14) .0404(12) .0882(19) -.0139(11) -.0202(13) .0014(12)
O2 .0373(11) .0627(14) .0719(15) -.0221(10) .0135(10) -.0290(12)
O3 .0771(17) .0619(15) .0581(14) -.0325(13) -.0105(12) -.0171(12)
O4 .0450(12) .0469(12) .0478(12) -.0119(10) -.0121(9) .0078(9)
O5 .0321(10) .0681(15) .0554(13) -.0151(10) -.0119(9) .0026(11)
O6 .0679(16) .0636(15) .0633(16) .0141(13) -.0183(13) -.0280(13)
O1W .0417(12) .0442(12) .0936(19) -.0108(10) -.0156(12) -.0147(12)
O2W .0385(12) .0605(15) .0806(18) -.0089(11) .0113(12) -.0033(13)
N1 .0370(12) .0486(14) .0466(13) -.0146(11) .0009(10) -.0167(11)
N2 .0433(14) .0448(14) .0494(14) -.0183(11) -.0032(11) -.0042(11)
N3 .0255(10) .0610(15) .0252(10) -.0184(10) -.0019(8) -.0040(10)
N4 .0243(10) .0492(14) .0372(12) -.0131(10) -.0050(9) -.0088(10)
C1 .0286(12) .0348(13) .0413(14) -.0097(11) .0006(10) -.0050(11)
C2 .0338(13) .0378(14) .0417(14) -.0113(11) .0000(11) -.0051(11)
C3 .0477(17) .0509(17) .0424(16) -.0184(14) -.0071(13) -.0017(13)
C4 .063(2) .062(2) .0333(14) -.0306(17) -.0081(14) .0076(14)
C5 .0485(17) .0520(17) .0423(16) -.0241(14) -.0017(13) -.0008(13)
C6 .0470(16) .0483(16) .0335(13) -.0170(13) -.0157(12) -.0062(12)
C7 .0352(13) .0429(14) .0322(13) -.0131(11) -.0138(10) -.0008(11)
C8 .0301(12) .0344(12) .0279(11) -.0145(10) -.0075(9) -.0001(9)
C9 .0296(12) .0360(13) .0320(12) -.0102(10) -.0064(10) -.0014(10)
C10 .0420(15) .0422(15) .0352(13) -.0138(12) -.0076(11) -.0090(11)
C11 .0306(14) .120(3) .0361(15) -.0290(17) .0063(12) -.0378(18)
C12 .0424(17) .083(3) .069(2) -.0303(17) .0125(15) -.049(2)
C13 .0454(18) .085(3) .0509(19) -.0340(18) -.0211(15) .0248(18)
C14 .0391(17) .0441(17) .088(3) -.0122(14) -.0102(17) .0139(17)
C15 .0230(11) .0565(16) .0254(11) -.0159(11) -.0027(9) -.0076(11)
C16 .0254(12) .083(2) .0310(13) -.0200(14) -.0034(10) -.0125(14)
O3W .245(19) .131(11) .253(15) -.061(11) -.146(15) -.005(11)

loop_
_atom_type_symbol
_atom_type_description
_atom_type_scat_dispersion_real
_atom_type_scat_dispersion_imag
_atom_type_scat_source
C C .0033 .0016 'International Tables Vol C Tables 4.2.6.8 and 6.1.1.4'
H H .0000 .0000 'International Tables Vol C Tables 4.2.6.8 and 6.1.1.4'
N N .0061 .0033 'International Tables Vol C Tables 4.2.6.8 and 6.1.1.4'
O O .0106 .0060 'International Tables Vol C Tables 4.2.6.8 and 6.1.1.4'
S S .1246 .1234 'International Tables Vol C Tables 4.2.6.8 and 6.1.1.4'
Cl Cl .1484 .1585 'International Tables Vol C Tables 4.2.6.8 and 6.1.1.4'
Cu Cu .3201 1.2651 'International Tables Vol C Tables 4.2.6.8 and 6.1.1.4'

loop_
_geom_angle_atom_site_label_1
_geom_angle_atom_site_label_2
_geom_angle_atom_site_label_3
_geom_angle_site_symmetry_1
_geom_angle_site_symmetry_3
_geom_angle
N2 Cu1 N1 . . 154.12(11)
N2 Cu1 N3 . . 85.23(11)
N1 Cu1 N3 . . 85.38(10)
N2 Cu1 Cl1 . . 93.80(8)
N1 Cu1 Cl1 . . 92.84(8)
N3 Cu1 Cl1 . . 173.53(6)
N2 Cu1 Cl1 . 2_355 98.89(8)
N1 Cu1 Cl1 . 2_355 106.26(8)
N3 Cu1 Cl1 . 2_355 97.93(6)
Cl1 Cu1 Cl1 . 2_355 88.54(3)
N2 Cu1 Cu1 . 2_355 99.11(8)
N1 Cu1 Cu1 . 2_355 103.94(8)
N3 Cu1 Cu1 . 2_355 138.22(6)
Cl1 Cu1 Cu1 . 2_355 48.246(18)
Cl1 Cu1 Cu1 2_355 2_355 40.297(16)
O1 S1 O2 . . 115.50(17)
O1 S1 O3 . . 111.16(16)
O2 S1 O3 . . 111.10(16)
O1 S1 C2 . . 107.97(15)
O2 S1 C2 . . 105.09(13)
O3 S1 C2 . . 105.28(15)
O6 S2 O5 . . 112.52(17)
O6 S2 O4 . . 112.88(17)
O5 S2 O4 . . 111.88(14)
O6 S2 C9 . . 106.41(14)
O5 S2 C9 . . 107.18(13)
O4 S2 C9 . . 105.38(12)
Cu1 Cl1 Cu1 . 2_355 91.46(3)
H1WA O1W H1WB . . 99.8
H2WA O2W H2WB . . 102.9
C12 N1 Cu1 . . 110.7(2)
C12 N1 H1A . . 109.5
Cu1 N1 H1A . . 109.5
C12 N1 H1B . . 109.5
Cu1 N1 H1B . . 109.5
H1A N1 H1B . . 108.1
C14 N2 Cu1 . . 109.5(2)
C14 N2 H2A . . 109.8
Cu1 N2 H2A . . 109.8
C14 N2 H2B . . 109.8
Cu1 N2 H2B . . 109.8
H2A N2 H2B . . 108.2
C15 N3 C11 . . 112.3(2)
C15 N3 C13 . . 112.0(2)
C11 N3 C13 . . 113.0(3)
C15 N3 Cu1 . . 111.72(15)
C11 N3 Cu1 . . 102.17(17)
C13 N3 Cu1 . . 104.97(18)
C16 N4 H4B . . 109.5
C16 N4 H4C . . 109.5
H4B N4 H4C . . 109.5
C16 N4 H4D . . 109.5
H4B N4 H4D . . 109.5
H4C N4 H4D . . 109.5
C2 C1 C1 . 2_445 120.4(3)
C2 C1 C5 . 2_445 122.7(3)
C1 C1 C5 2_445 2_445 116.9(3)
C3 C2 C1 . . 120.3(3)
C3 C2 S1 . . 118.0(2)
C1 C2 S1 . . 121.6(2)
C2 C3 C4 . . 120.5(3)
C2 C3 H3A . . 119.8
C4 C3 H3A . . 119.8
C5 C4 C3 . . 121.0(3)
C5 C4 H4A . . 119.5
C3 C4 H4A . . 119.5
C4 C5 C1 . 2_445 120.9(3)
C4 C5 H5A . . 119.6
C1 C5 H5A 2_445 . 119.6
C7 C6 C10 . 2_546 120.6(2)
C7 C6 H6A . . 119.7
C10 C6 H6A 2_546 . 119.7
C6 C7 C8 . . 121.1(2)
C6 C7 H7A . . 119.5
C8 C7 H7A . . 119.5
C7 C8 C8 . 2_546 119.1(3)
C7 C8 C9 . . 123.2(2)
C8 C8 C9 2_546 . 117.7(3)
C10 C9 C8 . . 121.3(2)
C10 C9 S2 . . 117.6(2)
C8 C9 S2 . . 120.99(19)
C9 C10 C6 . 2_546 120.2(3)
C9 C10 H10A . . 119.9
C6 C10 H10A 2_546 . 119.9
N3 C11 C12 . . 109.5(2)
N3 C11 H11A . . 109.8
C12 C11 H11A . . 109.8
N3 C11 H11B . . 109.8
C12 C11 H11B . . 109.8
H11A C11 H11B . . 108.2
N1 C12 C11 . . 108.0(3)
N1 C12 H12A . . 110.1
C11 C12 H12A . . 110.1
N1 C12 H12B . . 110.1
C11 C12 H12B . . 110.1
H12A C12 H12B . . 108.4
N3 C13 C14 . . 109.0(3)
N3 C13 H13A . . 109.9
C14 C13 H13A . . 109.9
N3 C13 H13B . . 109.9
C14 C13 H13B . . 109.9
H13A C13 H13B . . 108.3
N2 C14 C13 . . 107.9(3)
N2 C14 H14A . . 110.1
C13 C14 H14A . . 110.1
N2 C14 H14B . . 110.1
C13 C14 H14B . . 110.1
H14A C14 H14B . . 108.4
N3 C15 C16 . . 114.1(2)
N3 C15 H15A . . 108.7
C16 C15 H15A . . 108.7
N3 C15 H15B . . 108.7
C16 C15 H15B . . 108.7
H15A C15 H15B . . 107.6
N4 C16 C15 . . 110.0(2)
N4 C16 H16A . . 109.7
C15 C16 H16A . . 109.7
N4 C16 H16B . . 109.7
C15 C16 H16B . . 109.7
H16A C16 H16B . . 108.2

loop_
_geom_bond_atom_site_label_1
_geom_bond_atom_site_label_2
_geom_bond_site_symmetry_2
_geom_bond_distance
_geom_bond_publ_flag
Cu1 N2 . 1.975(3) ?
Cu1 N1 . 1.983(2) ?
Cu1 N3 . 2.081(2) ?
Cu1 Cl1 . 2.2818(7) ?
Cu1 Cl1 2_355 2.6320(7) ?
Cu1 Cu1 2_355 3.5269(8) ?
S1 O1 . 1.429(3) ?
S1 O2 . 1.438(2) ?
S1 O3 . 1.459(3) ?
S1 C2 . 1.787(3) ?
S2 O6 . 1.442(3) ?
S2 O5 . 1.442(2) ?
S2 O4 . 1.464(2) ?
S2 C9 . 1.778(3) ?
Cl1 Cu1 2_355 2.6320(7) ?
O1W H1WA . .8623 ?
O1W H1WB . .8346 ?
O2W H2WA . 1.0922 ?
O2W H2WB . .8502 ?
N1 C12 . 1.467(4) ?
N1 H1A . .9000 ?
N1 H1B . .9000 ?
N2 C14 . 1.465(4) ?
N2 H2A . .9000 ?
N2 H2B . .9000 ?
N3 C15 . 1.485(3) ?
N3 C11 . 1.486(4) ?
N3 C13 . 1.491(4) ?
N4 C16 . 1.474(3) ?
N4 H4B . .8900 ?
N4 H4C . .8900 ?
N4 H4D . .8900 ?
C1 C2 . 1.407(4) ?
C1 C1 2_445 1.419(5) ?
C1 C5 2_445 1.445(4) ?
C2 C3 . 1.362(4) ?
C3 C4 . 1.399(5) ?
C3 H3A . .9300 ?
C4 C5 . 1.351(5) ?
C4 H4A . .9300 ?
C5 C1 2_445 1.445(4) ?
C5 H5A . .9300 ?
C6 C7 . 1.355(4) ?
C6 C10 2_546 1.405(4) ?
C6 H6A . .9300 ?
C7 C8 . 1.421(3) ?
C7 H7A . .9300 ?
C8 C8 2_546 1.425(5) ?
C8 C9 . 1.426(4) ?
C9 C10 . 1.366(4) ?
C10 C6 2_546 1.405(4) ?
C10 H10A . .9300 ?
C11 C12 . 1.501(6) ?
C11 H11A . .9700 ?
C11 H11B . .9700 ?
C12 H12A . .9700 ?
C12 H12B . .9700 ?
C13 C14 . 1.496(6) ?
C13 H13A . .9700 ?
C13 H13B . .9700 ?
C14 H14A . .9700 ?
C14 H14B . .9700 ?
C15 C16 . 1.520(3) ?
C15 H15A . .9700 ?
C15 H15B . .9700 ?
C16 H16A . .9700 ?
C16 H16B . .9700 ?
O3W O3W 2_446 1.20(3) ?

loop_
_geom_hbond_atom_site_label_D
_geom_hbond_atom_site_label_H
_geom_hbond_atom_site_label_A
_geom_hbond_site_symmetry_A
_geom_hbond_distance_DH
_geom_hbond_distance_HA
_geom_hbond_distance_DA
_geom_hbond_angle_DHA
O1W H1WA O2 2_545 .86 2.12 2.975(3) 172
O1W H1WB O2 . .83 2.07 2.883(3) 165
O2W H2WA O4 . 1.09 1.98 3.009(4) 156
O2W H2WB O5 2_456 .85 2.28 3.025(3) 146
O2W H2WB O6 2_456 .85 2.56 3.238(4) 138
N1 H1A O1W 2_455 .90 2.10 2.982(4) 167
N1 H1B O2W 1_455 .90 2.20 2.945(4) 140
N2 H2A O4 1_455 .90 2.48 3.226(4) 141
N2 H2B O1W 1_455 .90 2.11 2.977(4) 160
N4 H4B O4 . .89 2.11 2.941(3) 154
N4 H4C O1 2_455 .89 2.00 2.879(3) 170
N4 H4D O3 . .89 1.98 2.845(4) 164

loop_
_geom_torsion_atom_site_label_1
_geom_torsion_atom_site_label_2
_geom_torsion_atom_site_label_3
_geom_torsion_atom_site_label_4
_geom_torsion_site_symmetry_1
_geom_torsion_site_symmetry_4
_geom_torsion
N2 Cu1 Cl1 Cu1 . 2_355 -98.82(8)
N1 Cu1 Cl1 Cu1 . 2_355 106.21(8)
N2 Cu1 N1 C12 . . 72.3(3)
N3 Cu1 N1 C12 . . 3.3(2)
Cl1 Cu1 N1 C12 . . 177.1(2)
Cl1 Cu1 N1 C12 2_355 . -93.6(2)
Cu1 Cu1 N1 C12 2_355 . -135.4(2)
N1 Cu1 N2 C14 . . -83.9(3)
N3 Cu1 N2 C14 . . -14.9(2)
Cl1 Cu1 N2 C14 . . 171.5(2)
Cl1 Cu1 N2 C14 2_355 . 82.4(2)
Cu1 Cu1 N2 C14 2_355 . 123.3(2)
N2 Cu1 N3 C15 . . 107.9(2)
N1 Cu1 N3 C15 . . -96.2(2)
Cl1 Cu1 N3 C15 2_355 . 9.60(19)
Cu1 Cu1 N3 C15 2_355 . 9.6(3)
N2 Cu1 N3 C11 . . -131.8(2)
N1 Cu1 N3 C11 . . 24.1(2)
Cl1 Cu1 N3 C11 2_355 . 129.89(19)
Cu1 Cu1 N3 C11 2_355 . 129.90(17)
N2 Cu1 N3 C13 . . -13.6(2)
N1 Cu1 N3 C13 . . 142.2(2)
Cl1 Cu1 N3 C13 2_355 . -111.96(19)
Cu1 Cu1 N3 C13 2_355 . -111.95(19)
C1 C1 C2 C3 2_445 . .5(5)
C5 C1 C2 C3 2_445 . 179.8(3)
C1 C1 C2 S1 2_445 . 177.0(3)
C5 C1 C2 S1 2_445 . -3.7(4)
O1 S1 C2 C3 . . -124.0(3)
O2 S1 C2 C3 . . 112.3(3)
O3 S1 C2 C3 . . -5.1(3)
O1 S1 C2 C1 . . 59.4(3)
O2 S1 C2 C1 . . -64.3(3)
O3 S1 C2 C1 . . 178.3(2)
C1 C2 C3 C4 . . .2(5)
S1 C2 C3 C4 . . -176.4(3)
C2 C3 C4 C5 . . -.7(5)
C3 C4 C5 C1 . 2_445 .5(5)
C10 C6 C7 C8 2_546 . 2.0(4)
C6 C7 C8 C8 . 2_546 -1.7(4)
C6 C7 C8 C9 . . 178.0(3)
C7 C8 C9 C10 . . 178.2(3)
C8 C8 C9 C10 2_546 . -2.1(4)
C7 C8 C9 S2 . . -3.3(4)
C8 C8 C9 S2 2_546 . 176.4(2)
O6 S2 C9 C10 . . -.3(3)
O5 S2 C9 C10 . . -120.9(2)
O4 S2 C9 C10 . . 119.8(2)
O6 S2 C9 C8 . . -178.9(2)
O5 S2 C9 C8 . . 60.5(2)
O4 S2 C9 C8 . . -58.8(2)
C8 C9 C10 C6 . 2_546 1.9(4)
S2 C9 C10 C6 . 2_546 -176.7(2)
C15 N3 C11 C12 . . 72.3(3)
C13 N3 C11 C12 . . -159.8(2)
Cu1 N3 C11 C12 . . -47.6(3)
Cu1 N1 C12 C11 . . -30.4(3)
N3 C11 C12 N1 . . 53.7(3)
C15 N3 C13 C14 . . -82.1(3)
C11 N3 C13 C14 . . 149.9(3)
Cu1 N3 C13 C14 . . 39.3(3)
Cu1 N2 C14 C13 . . 40.7(3)
N3 C13 C14 N2 . . -54.0(3)
C11 N3 C15 C16 . . 57.6(3)
C13 N3 C15 C16 . . -70.9(3)
Cu1 N3 C15 C16 . . 171.7(2)
N3 C15 C16 N4 . . 178.5(3)
